data_4121412
loop_
_publ_author_name
'Debackere, John R.'
'Mercier, H\'el\`ene P A'
'Schrobilgen, Gary J.'

_publ_section_title
;
 Noble-Gas Difluoride Complexes of Mercury(II): The Syntheses and
 Structures of Hg(OTeF5)2&#x00B7;1.5NgF2 (Ng = Xe, Kr) and Hg(OTeF5)2.
;
_journal_issue 10
_journal_name_full 'Journal of the American Chemical Society'
_journal_page_first 3888
_journal_page_last 3903
_journal_paper_doi 10.1021/ja412193z
_journal_volume 136
_journal_year 2014
_chemical_formula_sum 'F10 Hg O2 Te2'
_chemical_formula_weight 677.79
_chemical_name_common 'Hg (O Te F5)2'
_chemical_name_systematic
; 
 ? 
;
_space_group_IT_number 15
_symmetry_cell_setting monoclinic
_symmetry_space_group_name_Hall '-C 2yc'
_symmetry_space_group_name_H-M 'C 1 2/c 1'
_atom_sites_solution_primary direct
_atom_sites_solution_secondary difmap
_audit_creation_method SHELXL-97
_cell_angle_alpha 90.00
_cell_angle_beta 96.215(3)
_cell_angle_gamma 90.00
_cell_formula_units_Z 4
_cell_length_a 18.6813(12)
_cell_length_b 8.6489(4)
_cell_length_c 5.8008(3)
_cell_measurement_temperature 100(2)
_cell_measurement_theta_max 62
_cell_volume 931.74(9)
_computing_cell_refinement 'Bruker SMART'
_computing_data_collection 'Bruker SMART'
_computing_data_reduction 'Bruker SMART'
_computing_molecular_graphics 'SHELXL-97 (Sheldrick, 2008)'
_computing_publication_material 'SHELXL-97 (Sheldrick, 2008)'
_computing_structure_refinement 'SHELXL-97 (Sheldrick, 2008)'
_computing_structure_solution 'SHELXS-97 (Sheldrick, 2008)'
_diffrn_ambient_temperature 100(2)
_diffrn_measured_fraction_theta_full 0.992
_diffrn_measured_fraction_theta_max 0.992
_diffrn_measurement_device_type 'CCD area detector'
_diffrn_measurement_method 'phi and omega scans'
_diffrn_radiation_monochromator graphite
_diffrn_radiation_source 'fine-focus sealed tube'
_diffrn_radiation_type MoK\a
_diffrn_radiation_wavelength 0.71073
_diffrn_reflns_av_R_equivalents 0.0807
_diffrn_reflns_av_sigmaI/netI 0.0427
_diffrn_reflns_limit_h_max 26
_diffrn_reflns_limit_h_min -26
_diffrn_reflns_limit_k_max 10
_diffrn_reflns_limit_k_min -12
_diffrn_reflns_limit_l_max 8
_diffrn_reflns_limit_l_min -8
_diffrn_reflns_number 14399
_diffrn_reflns_theta_full 31.00
_diffrn_reflns_theta_max 31.00
_diffrn_reflns_theta_min 2.60
_exptl_absorpt_coefficient_mu 22.796
_exptl_absorpt_correction_T_max 0.746
_exptl_absorpt_correction_T_min 0.226
_exptl_absorpt_correction_type multi-scan
_exptl_absorpt_process_details 'Apex2 v2.0-2 (Bruker, 2005)'
_exptl_crystal_colour colorless
_exptl_crystal_density_diffrn 4.832
_exptl_crystal_density_method 'not measured'
_exptl_crystal_description needle
_exptl_crystal_F_000 1160
_exptl_crystal_size_max 0.22
_exptl_crystal_size_mid 0.05
_exptl_crystal_size_min 0.04
_refine_diff_density_max 7.270
_refine_diff_density_min -4.395
_refine_diff_density_rms 0.563
_refine_ls_extinction_method none
_refine_ls_goodness_of_fit_ref 1.110
_refine_ls_matrix_type full
_refine_ls_number_parameters 69
_refine_ls_number_reflns 1474
_refine_ls_number_restraints 0
_refine_ls_restrained_S_all 1.110
_refine_ls_R_factor_all 0.0545
_refine_ls_R_factor_gt 0.0461
_refine_ls_shift/su_max 0.000
_refine_ls_shift/su_mean 0.000
_refine_ls_structure_factor_coef Fsqd
_refine_ls_weighting_details 'calc w=1/[\s^2^(Fo^2^)+(0.0832P)^2^+0.0000P] where P=(Fo^2^+2Fc^2^)/3'
_refine_ls_weighting_scheme calc
_refine_ls_wR_factor_gt 0.1191
_refine_ls_wR_factor_ref 0.1232
_reflns_number_gt 1280
_reflns_number_total 1474
_reflns_threshold_expression >2sigma(I)
_cod_data_source_file ja412193z_si_002.cif
_cod_data_source_block Hg(OTeF5)2
_cod_original_sg_symbol_H-M C2/c
_cod_database_code 4121412

loop_
_symmetry_equiv_pos_as_xyz
'x, y, z'
'-x, y, -z+1/2'
'x+1/2, y+1/2, z'
'-x+1/2, y+1/2, -z+1/2'
'-x, -y, -z'
'x, -y, z-1/2'
'-x+1/2, -y+1/2, -z'
'x+1/2, -y+1/2, z-1/2'

loop_
_atom_site_label
_atom_site_type_symbol
_atom_site_fract_x
_atom_site_fract_y
_atom_site_fract_z
_atom_site_U_iso_or_equiv
_atom_site_adp_type
_atom_site_occupancy
_atom_site_symmetry_multiplicity
_atom_site_calc_flag
_atom_site_refinement_flags
Hg1 Hg 0.0000 0.37436(5) 0.2500 0.01268(16) Uani 1 2 d S
Te2 Te -0.12864(3) 0.24705(6) -0.16877(9) 0.01305(18) Uani 1 1 d .
F5 F -0.0862(4) 0.2359(7) -0.4401(10) 0.0249(14) Uani 1 1 d .
F4 F -0.1925(4) 0.1020(7) -0.2900(12) 0.0264(14) Uani 1 1 d .
F3 F -0.1891(4) 0.3971(7) -0.2966(12) 0.0264(14) Uani 1 1 d .
O1 O -0.0627(4) 0.3937(7) -0.0542(11) 0.0156(13) Uani 1 1 d .
F2 F -0.1736(4) 0.2458(8) 0.0963(11) 0.0258(14) Uani 1 1 d .
F1 F -0.0703(4) 0.0890(7) -0.0513(12) 0.0269(14) Uani 1 1 d .

loop_
_atom_site_aniso_label
_atom_site_aniso_U_11
_atom_site_aniso_U_22
_atom_site_aniso_U_33
_atom_site_aniso_U_23
_atom_site_aniso_U_13
_atom_site_aniso_U_12
Hg1 0.0164(3) 0.0105(2) 0.0112(2) 0.000 0.00149(15) 0.000
Te2 0.0145(3) 0.0111(3) 0.0136(3) 0.00023(18) 0.0016(2) -0.00210(18)
F5 0.036(4) 0.026(3) 0.016(3) -0.003(2) 0.013(3) -0.008(3)
F4 0.031(4) 0.019(3) 0.028(3) -0.006(2) -0.002(3) -0.015(3)
F3 0.029(4) 0.018(3) 0.029(3) 0.001(2) -0.007(3) 0.009(3)
O1 0.021(3) 0.013(3) 0.012(3) 0.002(2) -0.003(2) -0.005(2)
F2 0.025(3) 0.032(3) 0.023(3) 0.000(2) 0.011(2) -0.008(3)
F1 0.032(4) 0.012(3) 0.036(4) 0.007(2) 0.002(3) 0.002(2)

loop_
_atom_type_symbol
_atom_type_description
_atom_type_scat_dispersion_real
_atom_type_scat_dispersion_imag
_atom_type_scat_source
O O 0.0106 0.0060 'International Tables Vol C Tables 4.2.6.8 and 6.1.1.4'
F F 0.0171 0.0103 'International Tables Vol C Tables 4.2.6.8 and 6.1.1.4'
Te Te -0.5308 1.6751 'International Tables Vol C Tables 4.2.6.8 and 6.1.1.4'
Hg Hg -2.3894 9.2266 'International Tables Vol C Tables 4.2.6.8 and 6.1.1.4'

loop_
_geom_angle_atom_site_label_1
_geom_angle_atom_site_label_2
_geom_angle_atom_site_label_3
_geom_angle
_geom_angle_site_symmetry_1
_geom_angle_site_symmetry_3
O1 Hg1 O1 170.5(4) 2 .
O1 Hg1 O1 78.6(3) 2 6_566
O1 Hg1 O1 94.1(2) . 6_566
O1 Hg1 O1 94.1(2) 2 5_565
O1 Hg1 O1 78.6(3) . 5_565
O1 Hg1 O1 81.1(3) 6_566 5_565
F4 Te2 F3 89.0(3) . .
F4 Te2 F2 88.8(3) . .
F3 Te2 F2 91.5(3) . .
F4 Te2 F1 88.2(3) . .
F3 Te2 F1 177.0(3) . .
F2 Te2 F1 89.5(3) . .
F4 Te2 F5 87.6(3) . .
F3 Te2 F5 89.7(3) . .
F2 Te2 F5 176.2(3) . .
F1 Te2 F5 89.1(3) . .
F4 Te2 O1 178.3(3) . .
F3 Te2 O1 91.0(3) . .
F2 Te2 O1 92.9(3) . .
F1 Te2 O1 91.8(3) . .
F5 Te2 O1 90.7(3) . .
Te2 O1 Hg1 124.1(3) . .
Te2 O1 Hg1 132.7(3) . 5_565
Hg1 O1 Hg1 101.4(3) . 5_565

loop_
_geom_bond_atom_site_label_1
_geom_bond_atom_site_label_2
_geom_bond_distance
_geom_bond_site_symmetry_2
Hg1 O1 2.016(6) 2
Hg1 O1 2.016(6) .
Hg1 O1 2.641(7) 6_566
Hg1 O1 2.641(7) 5_565
Te2 F4 1.819(6) .
Te2 F3 1.824(6) .
Te2 F2 1.830(6) .
Te2 F1 1.833(6) .
Te2 F5 1.839(6) .
Te2 O1 1.842(7) .
O1 Hg1 2.641(7) 5_565
